data_7014251
loop_
_publ_author_name
'Zampese, Jennifer A.'
'Keene, F. Richard'
'Steel, Peter J.'

_publ_section_title
;
 Diastereoisomeric dinuclear ruthenium complexes of
 2,5-di(2-pyridyl)thiazolo[5,4-d]thiazole.
;
_journal_issue 24
_journal_name_full 'Dalton transactions (Cambridge, England : 2003)'
_journal_page_first 4124
_journal_page_last 4129
_journal_paper_doi 10.1039/b412344a
_journal_year 2004
_chemical_absolute_configuration Flack
_chemical_formula_moiety 'C14 H12 Cu2 N8 O14 S2'
_chemical_formula_sum 'C14 H12 Cu2 N8 O14 S2'
_chemical_formula_weight 707.52
_chemical_name_common 'Complex 6'
_chemical_name_systematic
;
?
;
_space_group_IT_number 4
_symmetry_cell_setting monoclinic
_symmetry_space_group_name_Hall 'P 2yb'
_symmetry_space_group_name_H-M 'P 1 21 1'
_atom_sites_solution_hydrogens geom
_atom_sites_solution_primary direct
_atom_sites_solution_secondary difmap
_audit_creation_method SHELXL-97
_cell_angle_alpha 90.00
_cell_angle_beta 98.084(4)
_cell_angle_gamma 90.00
_cell_formula_units_Z 2
_cell_length_a 7.478(2)
_cell_length_b 16.096(5)
_cell_length_c 10.468(3)
_cell_measurement_reflns_used 7153
_cell_measurement_temperature 163(2)
_cell_measurement_theta_max 26.37
_cell_measurement_theta_min 2.34
_cell_volume 1247.5(6)
_computing_cell_refinement 'Bruker SMART'
_computing_data_collection 'Bruker SMART'
_computing_data_reduction 'Bruker SAINT'
_computing_molecular_graphics 'Bruker SHELXTL'
_computing_publication_material 'Bruker SHELXTL'
_computing_structure_refinement 'SHELXL-97 (Sheldrick, 1997)'
_computing_structure_solution 'SHELXS-97 (Sheldrick, 1990)'
_diffrn_ambient_temperature 163(2)
_diffrn_measured_fraction_theta_full 0.946
_diffrn_measured_fraction_theta_max 0.946
_diffrn_measurement_device_type 'CCD area detector'
_diffrn_measurement_method 'phi and omega scans'
_diffrn_radiation_monochromator graphite
_diffrn_radiation_source 'fine-focus sealed tube'
_diffrn_radiation_type MoK\a
_diffrn_radiation_wavelength 0.71073
_diffrn_reflns_av_R_equivalents 0.0354
_diffrn_reflns_av_sigmaI/netI 0.0443
_diffrn_reflns_limit_h_max 9
_diffrn_reflns_limit_h_min -6
_diffrn_reflns_limit_k_max 19
_diffrn_reflns_limit_k_min -19
_diffrn_reflns_limit_l_max 12
_diffrn_reflns_limit_l_min -13
_diffrn_reflns_number 13814
_diffrn_reflns_theta_full 26.34
_diffrn_reflns_theta_max 26.34
_diffrn_reflns_theta_min 1.96
_exptl_absorpt_coefficient_mu 1.957
_exptl_absorpt_correction_T_max 0.8592
_exptl_absorpt_correction_T_min 0.5645
_exptl_absorpt_correction_type multi-scan
_exptl_absorpt_process_details SADABS
_exptl_crystal_colour green
_exptl_crystal_density_diffrn 1.884
_exptl_crystal_density_method 'not measured'
_exptl_crystal_description plate
_exptl_crystal_F_000 708
_exptl_crystal_size_max 0.33
_exptl_crystal_size_mid 0.31
_exptl_crystal_size_min 0.08
_refine_diff_density_max 0.606
_refine_diff_density_min -0.943
_refine_diff_density_rms 0.098
_refine_ls_abs_structure_details 'Flack H D (1983), Acta Cryst. A39, 876-881'
_refine_ls_abs_structure_Flack 0.080(14)
_refine_ls_extinction_method none
_refine_ls_goodness_of_fit_ref 1.001
_refine_ls_hydrogen_treatment mixed
_refine_ls_matrix_type full
_refine_ls_number_parameters 373
_refine_ls_number_reflns 4642
_refine_ls_number_restraints 1
_refine_ls_restrained_S_all 1.001
_refine_ls_R_factor_all 0.0480
_refine_ls_R_factor_gt 0.0363
_refine_ls_shift/su_max 0.034
_refine_ls_shift/su_mean 0.002
_refine_ls_structure_factor_coef Fsqd
_refine_ls_weighting_details 'calc w=1/[\s^2^(Fo^2^)+(0.0614P)^2^+0.0000P] where P=(Fo^2^+2Fc^2^)/3'
_refine_ls_weighting_scheme calc
_refine_ls_wR_factor_gt 0.0877
_refine_ls_wR_factor_ref 0.0913
_reflns_number_gt 3893
_reflns_number_total 4642
_reflns_threshold_expression >2sigma(I)
_cod_data_source_file b412344a.txt
_cod_data_source_block 3jz4
_cod_original_sg_symbol_H-M P2(1)
_cod_database_code 7014251

loop_
_symmetry_equiv_pos_as_xyz
'x, y, z'
'-x, y+1/2, -z'

loop_
_atom_site_label
_atom_site_type_symbol
_atom_site_fract_x
_atom_site_fract_y
_atom_site_fract_z
_atom_site_U_iso_or_equiv
_atom_site_adp_type
_atom_site_occupancy
_atom_site_symmetry_multiplicity
_atom_site_calc_flag
_atom_site_refinement_flags
_atom_site_disorder_assembly
_atom_site_disorder_group
Cu1 Cu 0.25596(8) 0.55426(3) 0.45355(5) 0.01674(15) Uani 1 1 d . . .
Cu2 Cu -0.35630(8) 0.85838(3) 0.05243(5) 0.01683(15) Uani 1 1 d . . .
S1 S -0.08478(18) 0.79116(8) 0.40198(11) 0.0174(3) Uani 1 1 d . . .
C2 C 0.0623(7) 0.7083(3) 0.4623(4) 0.0141(11) Uani 1 1 d . . .
N3 N 0.0947(6) 0.6496(3) 0.3764(4) 0.0138(9) Uani 1 1 d . . .
C4 C 0.0031(7) 0.6695(3) 0.2537(5) 0.0147(11) Uani 1 1 d . . .
S1A S -0.01373(17) 0.62194(8) 0.09849(11) 0.0167(3) Uani 1 1 d . . .
C2A C -0.1605(7) 0.7045(3) 0.0377(5) 0.0155(11) Uani 1 1 d . . .
N3A N -0.1917(6) 0.7630(3) 0.1252(4) 0.0173(10) Uani 1 1 d . . .
C4A C -0.1004(7) 0.7431(3) 0.2478(5) 0.0146(11) Uani 1 1 d . . .
N1' N 0.2377(5) 0.6210(3) 0.6235(4) 0.0161(9) Uani 1 1 d . . .
C2' C 0.1451(7) 0.6967(3) 0.6026(5) 0.0169(11) Uani 1 1 d . . .
C3' C 0.1281(7) 0.7552(3) 0.7031(5) 0.0183(11) Uani 1 1 d . . .
H3'A H 0.0653 0.8061 0.6857 0.022 Uiso 1 1 calc R . .
C4' C 0.2107(7) 0.7335(4) 0.8331(5) 0.0206(12) Uani 1 1 d . . .
H4'A H 0.2056 0.7710 0.9025 0.025 Uiso 1 1 calc R . .
C5' C 0.2986(7) 0.6559(4) 0.8547(5) 0.0232(13) Uani 1 1 d . . .
H5'A H 0.3486 0.6401 0.9397 0.028 Uiso 1 1 calc R . .
C6' C 0.3124(7) 0.6012(3) 0.7486(5) 0.0176(11) Uani 1 1 d . . .
H6'A H 0.3745 0.5499 0.7644 0.021 Uiso 1 1 calc R . .
N1" N -0.3374(6) 0.7945(3) -0.1186(4) 0.0174(9) Uani 1 1 d . . .
C2" C -0.2437(7) 0.7181(3) -0.1016(5) 0.0158(11) Uani 1 1 d . . .
C3" C -0.2304(7) 0.6630(3) -0.2052(5) 0.0183(11) Uani 1 1 d . . .
H3"A H -0.1682 0.6116 -0.1909 0.022 Uiso 1 1 calc R . .
C4" C -0.3136(7) 0.6866(3) -0.3338(5) 0.0218(12) Uani 1 1 d . . .
H4"A H -0.3088 0.6504 -0.4049 0.026 Uiso 1 1 calc R . .
C5" C -0.4029(7) 0.7649(3) -0.3518(5) 0.0215(13) Uani 1 1 d . . .
H5"A H -0.4546 0.7827 -0.4355 0.026 Uiso 1 1 calc R . .
C6" C -0.4129(7) 0.8163(3) -0.2415(5) 0.0204(12) Uani 1 1 d . . .
H6"A H -0.4747 0.8679 -0.2537 0.024 Uiso 1 1 calc R . .
N10 N 0.4816(6) 0.5900(3) 0.2647(4) 0.0215(10) Uani 1 1 d . . .
O13 O 0.5525(5) 0.5906(2) 0.1612(3) 0.0291(9) Uani 1 1 d . . .
O12 O 0.5289(5) 0.6394(2) 0.3593(4) 0.0297(9) Uani 1 1 d . . .
O11 O 0.3460(5) 0.5359(2) 0.2744(3) 0.0205(8) Uani 1 1 d . . .
N20 N -0.1216(6) 0.4765(3) 0.4503(4) 0.0202(10) Uani 1 1 d . . .
O23 O -0.1223(6) 0.5292(3) 0.5400(4) 0.0430(12) Uani 1 1 d . . .
O22 O -0.2674(5) 0.4361(3) 0.4060(4) 0.0326(10) Uani 1 1 d . . .
O21 O 0.0272(6) 0.4600(3) 0.4008(4) 0.0272(10) Uani 1 1 d . . .
N30 N -0.5843(6) 0.8242(3) 0.2394(4) 0.0199(10) Uani 1 1 d . . .
O33 O -0.6565(5) 0.8221(3) 0.3412(3) 0.0300(10) Uani 1 1 d . . .
O32 O -0.6377(6) 0.7806(2) 0.1385(4) 0.0295(10) Uani 1 1 d . . .
O31 O -0.4408(5) 0.8755(2) 0.2357(3) 0.0186(8) Uani 1 1 d . . .
N40 N 0.0174(6) 0.9369(3) 0.0577(5) 0.0256(11) Uani 1 1 d . . .
O43 O 0.0101(6) 0.8913(3) -0.0435(4) 0.0443(12) Uani 1 1 d . . .
O42 O 0.1702(6) 0.9711(2) 0.1080(4) 0.0302(9) Uani 1 1 d . . .
O41 O -0.1267(6) 0.9505(3) 0.1112(5) 0.0377(11) Uani 1 1 d . . .
O50 O 0.4371(6) 0.4719(3) 0.5323(4) 0.0321(11) Uani 1 1 d . . .
H50B H 0.529(10) 0.470(5) 0.503(7) 0.048 Uiso 1 1 d . . .
H50A H 0.418(10) 0.443(5) 0.590(7) 0.048 Uiso 1 1 d . . .
O60 O -0.5410(6) 0.9397(3) -0.0262(4) 0.0306(10) Uani 1 1 d . . .
H60B H -0.652(9) 0.950(4) 0.031(6) 0.046 Uiso 1 1 d . . .
H60A H -0.519(10) 0.979(5) -0.042(7) 0.046 Uiso 1 1 d . . .

loop_
_atom_site_aniso_label
_atom_site_aniso_U_11
_atom_site_aniso_U_22
_atom_site_aniso_U_33
_atom_site_aniso_U_23
_atom_site_aniso_U_13
_atom_site_aniso_U_12
Cu1 0.0195(3) 0.0165(3) 0.0130(3) 0.0018(2) -0.0020(2) 0.0026(3)
Cu2 0.0205(3) 0.0154(3) 0.0135(3) 0.0012(2) -0.0014(2) 0.0042(3)
S1 0.0242(7) 0.0152(6) 0.0112(6) -0.0014(5) -0.0027(5) 0.0036(5)
C2 0.014(3) 0.017(3) 0.011(2) 0.003(2) -0.002(2) -0.003(2)
N3 0.015(2) 0.016(2) 0.009(2) 0.0013(17) -0.0011(17) -0.0007(18)
C4 0.014(3) 0.013(3) 0.015(3) -0.001(2) -0.005(2) -0.002(2)
S1A 0.0217(7) 0.0151(6) 0.0116(6) -0.0010(5) -0.0030(5) 0.0048(5)
C2A 0.014(3) 0.014(3) 0.017(3) 0.000(2) 0.000(2) 0.000(2)
N3A 0.025(3) 0.016(2) 0.010(2) -0.0027(17) -0.0003(18) 0.0009(19)
C4A 0.015(3) 0.016(3) 0.012(2) 0.001(2) 0.000(2) 0.001(2)
N1' 0.019(2) 0.017(2) 0.012(2) 0.0019(17) 0.0004(17) -0.0021(19)
C2' 0.017(3) 0.018(3) 0.014(3) 0.004(2) -0.003(2) -0.005(2)
C3' 0.017(3) 0.022(3) 0.015(2) -0.003(2) 0.001(2) -0.002(2)
C4' 0.020(3) 0.030(3) 0.010(2) -0.005(2) -0.002(2) -0.005(2)
C5' 0.023(3) 0.037(3) 0.007(2) 0.003(2) -0.005(2) -0.011(3)
C6' 0.014(3) 0.019(3) 0.019(3) 0.007(2) 0.000(2) -0.006(2)
N1" 0.017(2) 0.018(2) 0.015(2) 0.0025(17) -0.0024(17) -0.0012(19)
C2" 0.014(3) 0.018(3) 0.014(2) 0.001(2) -0.003(2) -0.001(2)
C3" 0.020(3) 0.017(3) 0.016(3) 0.002(2) -0.004(2) -0.004(2)
C4" 0.024(3) 0.029(3) 0.011(3) -0.004(2) 0.000(2) -0.004(2)
C5" 0.024(3) 0.026(3) 0.012(3) 0.005(2) -0.005(2) 0.005(2)
C6" 0.029(3) 0.016(3) 0.014(3) 0.002(2) -0.004(2) -0.003(2)
N10 0.031(3) 0.019(2) 0.013(2) 0.0005(18) -0.0014(19) 0.003(2)
O13 0.038(2) 0.030(2) 0.022(2) -0.0025(16) 0.0130(18) -0.0030(19)
O12 0.036(2) 0.029(2) 0.023(2) -0.0064(17) -0.0011(17) -0.0089(18)
O11 0.0197(19) 0.021(2) 0.0204(18) 0.0010(15) 0.0012(14) -0.0044(16)
N20 0.018(2) 0.018(2) 0.025(2) 0.001(2) -0.0006(19) 0.002(2)
O23 0.037(3) 0.042(3) 0.054(3) -0.028(2) 0.017(2) -0.014(2)
O22 0.021(2) 0.038(2) 0.039(2) -0.0112(19) 0.0031(18) -0.0124(19)
O21 0.020(2) 0.022(2) 0.040(2) -0.0031(18) 0.0065(19) 0.0010(18)
N30 0.021(2) 0.017(2) 0.020(2) 0.0007(18) -0.0013(19) 0.0039(19)
O33 0.035(2) 0.037(2) 0.019(2) -0.0006(17) 0.0089(18) -0.004(2)
O32 0.038(3) 0.030(2) 0.0172(19) -0.0083(17) -0.0075(17) -0.0075(19)
O31 0.021(2) 0.015(2) 0.0189(18) -0.0019(14) 0.0007(15) -0.0010(15)
N40 0.025(3) 0.016(2) 0.034(3) 0.000(2) 0.001(2) 0.001(2)
O43 0.041(3) 0.053(3) 0.038(3) -0.016(2) 0.004(2) -0.007(2)
O42 0.025(2) 0.024(2) 0.040(2) -0.0016(18) -0.0024(19) -0.0056(18)
O41 0.023(2) 0.027(2) 0.065(3) -0.011(2) 0.014(2) -0.0022(19)
O50 0.029(2) 0.043(3) 0.026(2) 0.0175(19) 0.0086(19) 0.014(2)
O60 0.031(2) 0.025(2) 0.038(2) 0.0131(19) 0.012(2) 0.013(2)

loop_
_atom_type_symbol
_atom_type_description
_atom_type_scat_dispersion_real
_atom_type_scat_dispersion_imag
_atom_type_scat_source
C C 0.0033 0.0016 'International Tables Vol C Tables 4.2.6.8 and 6.1.1.4'
H H 0.0000 0.0000 'International Tables Vol C Tables 4.2.6.8 and 6.1.1.4'
N N 0.0061 0.0033 'International Tables Vol C Tables 4.2.6.8 and 6.1.1.4'
O O 0.0106 0.0060 'International Tables Vol C Tables 4.2.6.8 and 6.1.1.4'
S S 0.1246 0.1234 'International Tables Vol C Tables 4.2.6.8 and 6.1.1.4'
Cu Cu 0.3201 1.2651 'International Tables Vol C Tables 4.2.6.8 and 6.1.1.4'

loop_
_geom_angle_atom_site_label_1
_geom_angle_atom_site_label_2
_geom_angle_atom_site_label_3
_geom_angle
_geom_angle_site_symmetry_1
_geom_angle_site_symmetry_3
_geom_angle_publ_flag
O50 Cu1 N3 172.92(19) . . ?
O50 Cu1 N1' 96.39(17) . . ?
N3 Cu1 N1' 81.13(16) . . ?
O50 Cu1 O11 89.50(16) . . ?
N3 Cu1 O11 89.90(15) . . ?
N1' Cu1 O11 153.61(15) . . ?
O50 Cu1 O21 95.75(18) . . ?
N3 Cu1 O21 91.32(15) . . ?
N1' Cu1 O21 114.03(15) . . ?
O11 Cu1 O21 90.80(14) . . ?
O60 Cu2 N3A 172.39(19) . . ?
O60 Cu2 N1" 95.52(18) . . ?
N3A Cu2 N1" 80.80(16) . . ?
O60 Cu2 O31 90.62(16) . . ?
N3A Cu2 O31 90.04(15) . . ?
N1" Cu2 O31 154.82(14) . . ?
O60 Cu2 O41 97.79(19) . . ?
N3A Cu2 O41 89.80(16) . . ?
N1" Cu2 O41 114.29(17) . . ?
O31 Cu2 O41 88.90(15) . . ?
C4A S1 C2 87.4(2) . . ?
N3 C2 C2' 118.0(4) . . ?
N3 C2 S1 116.5(3) . . ?
C2' C2 S1 125.4(4) . . ?
C2 N3 C4 109.8(4) . . ?
C2 N3 Cu1 114.4(3) . . ?
C4 N3 Cu1 135.7(3) . . ?
N3 C4 C4A 115.1(4) . . ?
N3 C4 S1A 134.2(4) . . ?
C4A C4 S1A 110.6(3) . . ?
C2A S1A C4 88.1(2) . . ?
N3A C2A C2" 117.5(4) . . ?
N3A C2A S1A 115.6(4) . . ?
C2" C2A S1A 126.8(4) . . ?
C2A N3A C4A 110.5(4) . . ?
C2A N3A Cu2 114.9(3) . . ?
C4A N3A Cu2 134.6(3) . . ?
N3A C4A C4 115.2(4) . . ?
N3A C4A S1 133.7(4) . . ?
C4 C4A S1 111.1(3) . . ?
C6' N1' C2' 118.0(4) . . ?
C6' N1' Cu1 128.2(3) . . ?
C2' N1' Cu1 113.7(3) . . ?
N1' C2' C3' 123.4(4) . . ?
N1' C2' C2 112.4(4) . . ?
C3' C2' C2 124.2(5) . . ?
C2' C3' C4' 117.4(5) . . ?
C2' C3' H3'A 121.3 . . ?
C4' C3' H3'A 121.3 . . ?
C5' C4' C3' 119.2(5) . . ?
C5' C4' H4'A 120.4 . . ?
C3' C4' H4'A 120.4 . . ?
C4' C5' C6' 120.1(4) . . ?
C4' C5' H5'A 120.0 . . ?
C6' C5' H5'A 120.0 . . ?
N1' C6' C5' 121.9(5) . . ?
N1' C6' H6'A 119.1 . . ?
C5' C6' H6'A 119.1 . . ?
C6" N1" C2" 118.1(4) . . ?
C6" N1" Cu2 127.4(4) . . ?
C2" N1" Cu2 114.4(3) . . ?
N1" C2" C3" 122.3(4) . . ?
N1" C2" C2A 112.0(4) . . ?
C3" C2" C2A 125.6(4) . . ?
C2" C3" C4" 118.7(5) . . ?
C2" C3" H3"A 120.7 . . ?
C4" C3" H3"A 120.7 . . ?
C5" C4" C3" 119.0(5) . . ?
C5" C4" H4"A 120.5 . . ?
C3" C4" H4"A 120.5 . . ?
C4" C5" C6" 118.7(5) . . ?
C4" C5" H5"A 120.6 . . ?
C6" C5" H5"A 120.6 . . ?
N1" C6" C5" 123.1(5) . . ?
N1" C6" H6"A 118.5 . . ?
C5" C6" H6"A 118.5 . . ?
O13 N10 O12 123.4(4) . . ?
O13 N10 O11 118.4(4) . . ?
O12 N10 O11 118.1(4) . . ?
N10 O11 Cu1 108.3(3) . . ?
O23 N20 O22 120.6(4) . . ?
O23 N20 O21 121.2(4) . . ?
O22 N20 O21 118.2(4) . . ?
N20 O21 Cu1 114.5(3) . . ?
O33 N30 O32 124.0(4) . . ?
O33 N30 O31 118.3(4) . . ?
O32 N30 O31 117.7(4) . . ?
N30 O31 Cu2 106.5(3) . . ?
O43 N40 O41 120.6(5) . . ?
O43 N40 O42 120.4(5) . . ?
O41 N40 O42 119.0(5) . . ?
N40 O41 Cu2 114.3(3) . . ?
Cu1 O50 H50B 116(6) . . ?
Cu1 O50 H50A 121(5) . . ?
H50B O50 H50A 123(8) . . ?
Cu2 O60 H60B 114(4) . . ?
Cu2 O60 H60A 123(7) . . ?
H60B O60 H60A 103(7) . . ?

loop_
_geom_bond_atom_site_label_1
_geom_bond_atom_site_label_2
_geom_bond_distance
_geom_bond_site_symmetry_2
_geom_bond_publ_flag
Cu1 O50 1.989(4) . ?
Cu1 N3 2.047(4) . ?
Cu1 N1' 2.098(4) . ?
Cu1 O11 2.101(3) . ?
Cu1 O21 2.295(4) . ?
Cu2 O60 1.995(4) . ?
Cu2 N3A 2.047(4) . ?
Cu2 N1" 2.087(4) . ?
Cu2 O31 2.120(3) . ?
Cu2 O41 2.286(4) . ?
S1 C4A 1.779(5) . ?
S1 C2 1.786(5) . ?
C2 N3 1.349(6) . ?
C2 C2' 1.524(6) . ?
N3 C4 1.405(6) . ?
C4 C4A 1.411(6) . ?
C4 S1A 1.785(5) . ?
S1A C2A 1.783(5) . ?
C2A N3A 1.357(6) . ?
C2A C2" 1.519(7) . ?
N3A C4A 1.404(6) . ?
N1' C6' 1.387(6) . ?
N1' C2' 1.405(7) . ?
C2' C3' 1.430(7) . ?
C3' C4' 1.456(7) . ?
C3' H3'A 0.9500 . ?
C4' C5' 1.415(8) . ?
C4' H4'A 0.9500 . ?
C5' C6' 1.433(7) . ?
C5' H5'A 0.9500 . ?
C6' H6'A 0.9500 . ?
N1" C6" 1.376(6) . ?
N1" C2" 1.414(7) . ?
C2" C3" 1.415(7) . ?
C3" C4" 1.452(7) . ?
C3" H3"A 0.9500 . ?
C4" C5" 1.427(8) . ?
C4" H4"A 0.9500 . ?
C5" C6" 1.431(7) . ?
C5" H5"A 0.9500 . ?
C6" H6"A 0.9500 . ?
N10 O13 1.272(5) . ?
N10 O12 1.281(6) . ?
N10 O11 1.350(5) . ?
N20 O23 1.266(6) . ?
N20 O22 1.297(6) . ?
N20 O21 1.319(6) . ?
N30 O33 1.261(5) . ?
N30 O32 1.284(6) . ?
N30 O31 1.358(6) . ?
N40 O43 1.283(6) . ?
N40 O41 1.301(6) . ?
N40 O42 1.311(6) . ?
O50 H50B 0.79(8) . ?
O50 H50A 0.79(7) . ?
O60 H60B 1.10(7) . ?
O60 H60A 0.68(7) . ?

loop_
_geom_torsion_atom_site_label_1
_geom_torsion_atom_site_label_2
_geom_torsion_atom_site_label_3
_geom_torsion_atom_site_label_4
_geom_torsion
_geom_torsion_site_symmetry_1
_geom_torsion_site_symmetry_2
_geom_torsion_site_symmetry_3
_geom_torsion_site_symmetry_4
_geom_torsion_publ_flag
C4A S1 C2 N3 -0.9(4) . . . . ?
C4A S1 C2 C2' -177.7(5) . . . . ?
C2' C2 N3 C4 178.1(4) . . . . ?
S1 C2 N3 C4 1.2(5) . . . . ?
C2' C2 N3 Cu1 -0.7(5) . . . . ?
S1 C2 N3 Cu1 -177.7(2) . . . . ?
O50 Cu1 N3 C2 -66.8(15) . . . . ?
N1' Cu1 N3 C2 3.1(3) . . . . ?
O11 Cu1 N3 C2 -152.0(3) . . . . ?
O21 Cu1 N3 C2 117.2(3) . . . . ?
O50 Cu1 N3 C4 114.8(14) . . . . ?
N1' Cu1 N3 C4 -175.3(5) . . . . ?
O11 Cu1 N3 C4 29.6(5) . . . . ?
O21 Cu1 N3 C4 -61.2(5) . . . . ?
C2 N3 C4 C4A -0.8(5) . . . . ?
Cu1 N3 C4 C4A 177.7(3) . . . . ?
C2 N3 C4 S1A 179.4(4) . . . . ?
Cu1 N3 C4 S1A -2.2(8) . . . . ?
N3 C4 S1A C2A 179.5(6) . . . . ?
C4A C4 S1A C2A -0.4(3) . . . . ?
C4 S1A C2A N3A 0.9(4) . . . . ?
C4 S1A C2A C2" 177.1(5) . . . . ?
C2" C2A N3A C4A -177.8(4) . . . . ?
S1A C2A N3A C4A -1.2(5) . . . . ?
C2" C2A N3A Cu2 2.2(6) . . . . ?
S1A C2A N3A Cu2 178.8(2) . . . . ?
O60 Cu2 N3A C2A 57.2(15) . . . . ?
N1" Cu2 N3A C2A -4.3(3) . . . . ?
O31 Cu2 N3A C2A 152.1(3) . . . . ?
O41 Cu2 N3A C2A -119.0(3) . . . . ?
O60 Cu2 N3A C4A -122.8(13) . . . . ?
N1" Cu2 N3A C4A 175.7(5) . . . . ?
O31 Cu2 N3A C4A -27.9(5) . . . . ?
O41 Cu2 N3A C4A 61.0(5) . . . . ?
C2A N3A C4A C4 0.9(6) . . . . ?
Cu2 N3A C4A C4 -179.1(3) . . . . ?
C2A N3A C4A S1 -179.4(4) . . . . ?
Cu2 N3A C4A S1 0.6(8) . . . . ?
N3 C4 C4A N3A 179.9(5) . . . . ?
S1A C4 C4A N3A -0.2(5) . . . . ?
N3 C4 C4A S1 0.1(5) . . . . ?
S1A C4 C4A S1 180.0(3) . . . . ?
C2 S1 C4A N3A -179.3(6) . . . . ?
C2 S1 C4A C4 0.4(3) . . . . ?
O50 Cu1 N1' C6' -8.3(4) . . . . ?
N3 Cu1 N1' C6' 178.4(4) . . . . ?
O11 Cu1 N1' C6' -110.2(5) . . . . ?
O21 Cu1 N1' C6' 90.9(4) . . . . ?
O50 Cu1 N1' C2' 168.2(3) . . . . ?
N3 Cu1 N1' C2' -5.2(3) . . . . ?
O11 Cu1 N1' C2' 66.3(5) . . . . ?
O21 Cu1 N1' C2' -92.6(3) . . . . ?
C6' N1' C2' C3' 1.7(7) . . . . ?
Cu1 N1' C2' C3' -175.2(4) . . . . ?
C6' N1' C2' C2 -177.1(4) . . . . ?
Cu1 N1' C2' C2 6.0(5) . . . . ?
N3 C2 C2' N1' -3.7(6) . . . . ?
S1 C2 C2' N1' 173.0(3) . . . . ?
N3 C2 C2' C3' 177.6(5) . . . . ?
S1 C2 C2' C3' -5.8(7) . . . . ?
N1' C2' C3' C4' -0.5(8) . . . . ?
C2 C2' C3' C4' 178.1(5) . . . . ?
C2' C3' C4' C5' -1.6(8) . . . . ?
C3' C4' C5' C6' 2.6(8) . . . . ?
C2' N1' C6' C5' -0.6(7) . . . . ?
Cu1 N1' C6' C5' 175.7(4) . . . . ?
C4' C5' C6' N1' -1.5(8) . . . . ?
O60 Cu2 N1" C6" 8.7(4) . . . . ?
N3A Cu2 N1" C6" -178.0(4) . . . . ?
O31 Cu2 N1" C6" 112.1(5) . . . . ?
O41 Cu2 N1" C6" -92.4(4) . . . . ?
O60 Cu2 N1" C2" -167.5(3) . . . . ?
N3A Cu2 N1" C2" 5.8(3) . . . . ?
O31 Cu2 N1" C2" -64.1(5) . . . . ?
O41 Cu2 N1" C2" 91.4(3) . . . . ?
C6" N1" C2" C3" -2.0(7) . . . . ?
Cu2 N1" C2" C3" 174.6(4) . . . . ?
C6" N1" C2" C2A 177.3(4) . . . . ?
Cu2 N1" C2" C2A -6.1(5) . . . . ?
N3A C2A C2" N1" 2.7(6) . . . . ?
S1A C2A C2" N1" -173.5(4) . . . . ?
N3A C2A C2" C3" -178.1(5) . . . . ?
S1A C2A C2" C3" 5.7(7) . . . . ?
N1" C2" C3" C4" 1.0(7) . . . . ?
C2A C2" C3" C4" -178.2(5) . . . . ?
C2" C3" C4" C5" 1.2(8) . . . . ?
C3" C4" C5" C6" -2.3(8) . . . . ?
C2" N1" C6" C5" 0.8(7) . . . . ?
Cu2 N1" C6" C5" -175.3(4) . . . . ?
C4" C5" C6" N1" 1.3(8) . . . . ?
O13 N10 O11 Cu1 -178.2(3) . . . . ?
O12 N10 O11 Cu1 0.1(5) . . . . ?
O50 Cu1 O11 N10 -89.3(3) . . . . ?
N3 Cu1 O11 N10 83.6(3) . . . . ?
N1' Cu1 O11 N10 14.1(5) . . . . ?
O21 Cu1 O11 N10 174.9(3) . . . . ?
O23 N20 O21 Cu1 -14.1(6) . . . . ?
O22 N20 O21 Cu1 167.0(3) . . . . ?
O50 Cu1 O21 N20 123.0(3) . . . . ?
N3 Cu1 O21 N20 -57.5(3) . . . . ?
N1' Cu1 O21 N20 23.3(4) . . . . ?
O11 Cu1 O21 N20 -147.5(3) . . . . ?
O33 N30 O31 Cu2 178.5(3) . . . . ?
O32 N30 O31 Cu2 -1.3(5) . . . . ?
O60 Cu2 O31 N30 84.2(3) . . . . ?
N3A Cu2 O31 N30 -88.2(3) . . . . ?
N1" Cu2 O31 N30 -20.2(5) . . . . ?
O41 Cu2 O31 N30 -178.0(3) . . . . ?
O43 N40 O41 Cu2 18.1(6) . . . . ?
O42 N40 O41 Cu2 -162.6(4) . . . . ?
O60 Cu2 O41 N40 -119.5(4) . . . . ?
N3A Cu2 O41 N40 60.0(4) . . . . ?
N1" Cu2 O41 N40 -19.8(4) . . . . ?
O31 Cu2 O41 N40 150.0(4) . . . . ?
